data_8105211
loop_
_publ_author_name
'Wang, Li-Hua'
'Tai, Xi-Shi'
'Xia, Yu-Pei'

_publ_section_title
;
 The crystal structure of catena-poly[(m2-4,4&#x2032;-bipyridine-\k2
 N:N)-bis(6-phenylpyridine-2-carboxylato-\k2 N,O) zinc(II)], C34H24N4O4Zn
;
_journal_issue 2
_journal_name_full 'Zeitschrift f\"ur Kristallographie - New Crystal Structures'
_journal_page_first 305
_journal_page_last 307
_journal_paper_doi 10.1515/ncrs-2022-0003
_journal_volume 237
_journal_year 2022
_chemical_formula_moiety 'C34 H24 N4 O4 Zn'
_chemical_formula_sum 'C34 H24 N4 O4 Zn'
_chemical_formula_weight 617.94
_space_group_crystal_system monoclinic
_space_group_IT_number 15
_space_group_name_Hall '-I 2ya'
_space_group_name_H-M_alt 'I 1 2/a 1'
_atom_sites_solution_hydrogens geom
_atom_sites_solution_primary dual
_cell_angle_alpha 90
_cell_angle_beta 119.605(11)
_cell_angle_gamma 90
_cell_formula_units_Z 4
_cell_length_a 18.2546(14)
_cell_length_b 11.0510(7)
_cell_length_c 16.1874(15)
_cell_measurement_reflns_used 3056
_cell_measurement_temperature 200.00(10)
_cell_measurement_theta_max 27.7840
_cell_measurement_theta_min 2.9010
_cell_volume 2839.2(5)
_computing_cell_refinement 'CrysAlisPro 1.171.38.43f (Rigaku OD, 2015)'
_computing_data_collection 'CrysAlisPro 1.171.38.43f (Rigaku OD, 2015)'
_computing_data_reduction 'CrysAlisPro 1.171.38.43f (Rigaku OD, 2015)'
_computing_molecular_graphics 'Olex2 1.3-alpha (Dolomanov et al., 2009)'
_computing_publication_material 'Olex2 1.3-alpha (Dolomanov et al., 2009)'
_computing_structure_refinement 'SHELXL 2018/3 (Sheldrick, 2015)'
_computing_structure_solution 'SHELXT  (Sheldrick, 2015)'
_diffrn_ambient_environment N~2~
_diffrn_ambient_temperature 200.00(10)
_diffrn_detector 'CCD plate'
_diffrn_detector_area_resol_mean 5.2684
_diffrn_detector_type AtlasS2
_diffrn_measured_fraction_theta_full 1.000
_diffrn_measured_fraction_theta_max 1.000
_diffrn_measurement_details
;
List of Runs (angles in degrees, time in seconds):

  # Type    Start    End  Width  t~exp~   \w     \q     \k     \f   Frames
--------------------------------------------------------------------------
  1  \w     -3.00  66.00   1.00    2.50    --   11.90  77.00 -90.00   69
  2  \w     47.00  73.00   1.00    2.50    --   11.90  77.00  90.00   26
  3  \w     -7.00  88.00   1.00    2.50    --   11.90  77.00 150.00   95
;
_diffrn_measurement_device 'four-circle diffractometer'
_diffrn_measurement_device_type 'SuperNova, Dual, Cu at zero, AtlasS2'
_diffrn_measurement_method '\w scans'
_diffrn_orient_matrix_type 'CrysAlisPro convention (1999,Acta A55,543-557)'
_diffrn_orient_matrix_UB_11 -0.0245215000
_diffrn_orient_matrix_UB_12 0.0224958000
_diffrn_orient_matrix_UB_13 -0.0468952000
_diffrn_orient_matrix_UB_21 -0.0369139000
_diffrn_orient_matrix_UB_22 -0.0062024000
_diffrn_orient_matrix_UB_23 0.0037230000
_diffrn_orient_matrix_UB_31 0.0053868500
_diffrn_orient_matrix_UB_32 0.0598687500
_diffrn_orient_matrix_UB_33 0.0180139500
_diffrn_radiation_monochromator mirror
_diffrn_radiation_probe x-ray
_diffrn_radiation_type 'Mo K\a'
_diffrn_radiation_wavelength 0.71073
_diffrn_reflns_av_R_equivalents 0.0274
_diffrn_reflns_av_unetI/netI 0.0379
_diffrn_reflns_Laue_measured_fraction_full 1.000
_diffrn_reflns_Laue_measured_fraction_max 1.000
_diffrn_reflns_limit_h_max 21
_diffrn_reflns_limit_h_min -21
_diffrn_reflns_limit_k_max 10
_diffrn_reflns_limit_k_min -13
_diffrn_reflns_limit_l_max 15
_diffrn_reflns_limit_l_min -19
_diffrn_reflns_number 5980
_diffrn_reflns_point_group_measured_fraction_full 1.000
_diffrn_reflns_point_group_measured_fraction_max 1.000
_diffrn_reflns_theta_full 25.000
_diffrn_reflns_theta_max 25.000
_diffrn_reflns_theta_min 2.246
_diffrn_source 'micro-focus sealed X-ray tube'
_diffrn_source_type 'SuperNova (Mo) X-ray Source'
_exptl_absorpt_coefficient_mu 0.912
_exptl_absorpt_correction_T_max 1.00000
_exptl_absorpt_correction_T_min 0.96122
_exptl_absorpt_correction_type multi-scan
_exptl_absorpt_process_details
;
CrysAlisPro 1.171.38.43f (Rigaku Oxford Diffraction, 2015)
Empirical absorption correction using spherical harmonics,
 implemented in SCALE3 ABSPACK scaling algorithm.
;
_exptl_crystal_colour colourless
_exptl_crystal_colour_primary colourless
_exptl_crystal_density_diffrn 1.446
_exptl_crystal_description block
_exptl_crystal_F_000 1272
_exptl_crystal_size_max 0.14
_exptl_crystal_size_mid 0.13
_exptl_crystal_size_min 0.1
_refine_diff_density_max 0.265
_refine_diff_density_min -0.231
_refine_diff_density_rms 0.055
_refine_ls_extinction_coef .
_refine_ls_extinction_method none
_refine_ls_goodness_of_fit_ref 1.047
_refine_ls_hydrogen_treatment constr
_refine_ls_matrix_type full
_refine_ls_number_parameters 195
_refine_ls_number_reflns 2506
_refine_ls_number_restraints 0
_refine_ls_restrained_S_all 1.047
_refine_ls_R_factor_all 0.0361
_refine_ls_R_factor_gt 0.0302
_refine_ls_shift/su_max 0.001
_refine_ls_shift/su_mean 0.000
_refine_ls_structure_factor_coef Fsqd
_refine_ls_weighting_details 'w=1/[\s^2^(Fo^2^)+(0.0268P)^2^+2.1032P] where P=(Fo^2^+2Fc^2^)/3'
_refine_ls_weighting_scheme calc
_refine_ls_wR_factor_gt 0.0662
_refine_ls_wR_factor_ref 0.0694
_reflns_Friedel_coverage 0.000
_reflns_Friedel_fraction_full .
_reflns_Friedel_fraction_max .
_reflns_number_gt 2249
_reflns_number_total 2506
_reflns_threshold_expression 'I > 2\s(I)'
_cod_data_source_file suppl_j_ncrs-2022-0003_suppl.cif
_cod_data_source_block f01
_cod_database_code 8105211
_shelx_space_group_comment
;
The symmetry employed for this shelxl refinement is uniquely defined
by the following loop, which should always be used as a source of
symmetry information in preference to the above space-group names.
They are only intended as comments.
;
_shelx_estimated_absorpt_t_max 0.914
_shelx_estimated_absorpt_t_min 0.883
_reflns_odcompleteness_completeness 99.97
_reflns_odcompleteness_iscentric 1
_reflns_odcompleteness_theta 26.32
_olex2_refinement_description
;
1. Fixed Uiso
 At 1.2 times of:
  All C(H) groups
2.a Aromatic/amide H refined with riding coordinates:
 C2(H2), C3(H3), C4(H4), C5(H5), C6(H6), C8(H8), C9(H9), C10(H10), C13(H13),
 C14(H14), C16(H16), C17(H17)
;

loop_
_space_group_symop_operation_xyz
'x, y, z'
'-x+1/2, y, -z'
'x+1/2, y+1/2, z+1/2'
'-x+1, y+1/2, -z+1/2'
'-x, -y, -z'
'x-1/2, -y, z'
'-x+1/2, -y+1/2, -z+1/2'
'x, -y+1/2, z+1/2'

loop_
_atom_site_label
_atom_site_type_symbol
_atom_site_fract_x
_atom_site_fract_y
_atom_site_fract_z
_atom_site_U_iso_or_equiv
_atom_site_adp_type
_atom_site_occupancy
_atom_site_site_symmetry_order
_atom_site_calc_flag
_atom_site_refinement_flags_posn
_atom_site_refinement_flags_adp
_atom_site_refinement_flags_occupancy
_atom_site_disorder_assembly
_atom_site_disorder_group
Zn1 Zn 0.250000 0.61808(3) 0.500000 0.01819(11) Uani 1 2 d S T P . .
O1 O 0.37476(8) 0.62111(12) 0.57876(9) 0.0214(3) Uani 1 1 d . . . . .
O2 O 0.49557(8) 0.72094(14) 0.63175(11) 0.0373(4) Uani 1 1 d . . . . .
N1 N 0.29344(10) 0.79028(15) 0.44464(11) 0.0216(4) Uani 1 1 d . . . . .
N2 N 0.25200(9) 0.48000(14) 0.40501(11) 0.0202(4) Uani 1 1 d . . . . .
C1 C 0.16811(12) 0.8483(2) 0.29796(14) 0.0263(5) Uani 1 1 d . . . . .
C2 C 0.10432(14) 0.9342(2) 0.25404(17) 0.0369(6) Uani 1 1 d . . . . .
H2 H 0.111111 1.010632 0.280930 0.044 Uiso 1 1 calc R U . . .
C3 C 0.03147(15) 0.9070(3) 0.17135(19) 0.0454(7) Uani 1 1 d . . . . .
H3 H -0.010316 0.965367 0.142091 0.055 Uiso 1 1 calc R U . . .
C4 C 0.02049(15) 0.7946(3) 0.13225(19) 0.0519(7) Uani 1 1 d . . . . .
H4 H -0.028923 0.776384 0.076446 0.062 Uiso 1 1 calc R U . . .
C5 C 0.08244(14) 0.7074(2) 0.17516(17) 0.0429(6) Uani 1 1 d . . . . .
H5 H 0.074527 0.630542 0.148612 0.051 Uiso 1 1 calc R U . . .
C6 C 0.15589(13) 0.7348(2) 0.25736(15) 0.0292(5) Uani 1 1 d . . . . .
H6 H 0.197697 0.676304 0.285838 0.035 Uiso 1 1 calc R U . . .
C7 C 0.24951(14) 0.87948(19) 0.38257(15) 0.0285(5) Uani 1 1 d . . . . .
C8 C 0.28229(17) 0.9957(2) 0.39578(18) 0.0495(7) Uani 1 1 d . . . . .
H8 H 0.250433 1.057140 0.354254 0.059 Uiso 1 1 calc R U . . .
C9 C 0.36150(18) 1.0207(2) 0.4698(2) 0.0589(8) Uani 1 1 d . . . . .
H9 H 0.383379 1.098630 0.479021 0.071 Uiso 1 1 calc R U . . .
C10 C 0.40755(15) 0.9286(2) 0.52958(17) 0.0412(6) Uani 1 1 d . . . . .
H10 H 0.462123 0.942112 0.578787 0.049 Uiso 1 1 calc R U . . .
C11 C 0.37131(12) 0.81550(19) 0.51533(14) 0.0249(5) Uani 1 1 d . . . . .
C12 C 0.41885(12) 0.71205(19) 0.58144(14) 0.0221(5) Uani 1 1 d . . . . .
C13 C 0.32232(11) 0.44336(19) 0.40664(14) 0.0239(5) Uani 1 1 d . . . . .
H13 H 0.372763 0.480487 0.449323 0.029 Uiso 1 1 calc R U . . .
C14 C 0.32460(12) 0.35377(19) 0.34881(14) 0.0246(5) Uani 1 1 d . . . . .
H14 H 0.375693 0.331164 0.353749 0.029 Uiso 1 1 calc R U . . .
C15 C 0.25068(11) 0.29731(17) 0.28323(13) 0.0187(4) Uani 1 1 d . . . . .
C16 C 0.17744(12) 0.3340(2) 0.28215(16) 0.0305(5) Uani 1 1 d . . . . .
H16 H 0.126192 0.297894 0.240549 0.037 Uiso 1 1 calc R U . . .
C17 C 0.18098(13) 0.4237(2) 0.34278(16) 0.0317(5) Uani 1 1 d . . . . .
H17 H 0.130984 0.446749 0.340436 0.038 Uiso 1 1 calc R U . . .

loop_
_atom_site_aniso_label
_atom_site_aniso_U_11
_atom_site_aniso_U_22
_atom_site_aniso_U_33
_atom_site_aniso_U_23
_atom_site_aniso_U_13
_atom_site_aniso_U_12
Zn1 0.01191(17) 0.01838(19) 0.02177(19) 0.000 0.00640(13) 0.000
O1 0.0139(6) 0.0225(8) 0.0234(7) 0.0001(6) 0.0060(6) -0.0021(6)
O2 0.0144(7) 0.0405(10) 0.0468(10) -0.0076(8) 0.0073(7) -0.0075(7)
N1 0.0220(9) 0.0216(9) 0.0236(9) -0.0012(7) 0.0131(7) -0.0029(7)
N2 0.0166(8) 0.0189(9) 0.0235(9) -0.0020(7) 0.0087(7) -0.0011(7)
C1 0.0284(11) 0.0290(12) 0.0259(11) 0.0092(10) 0.0166(9) 0.0028(10)
C2 0.0415(13) 0.0327(13) 0.0433(15) 0.0117(11) 0.0261(12) 0.0082(11)
C3 0.0290(13) 0.0531(17) 0.0519(16) 0.0257(14) 0.0183(12) 0.0149(12)
C4 0.0288(13) 0.062(2) 0.0439(16) 0.0118(14) 0.0017(12) 0.0002(13)
C5 0.0366(13) 0.0429(15) 0.0351(14) -0.0001(12) 0.0069(11) -0.0018(12)
C6 0.0260(11) 0.0329(13) 0.0286(12) 0.0070(10) 0.0133(10) 0.0047(10)
C7 0.0346(12) 0.0247(12) 0.0278(12) 0.0060(9) 0.0167(10) -0.0005(10)
C8 0.0603(16) 0.0295(14) 0.0428(15) 0.0115(12) 0.0134(13) -0.0081(13)
C9 0.0731(19) 0.0295(14) 0.0538(18) 0.0047(13) 0.0158(15) -0.0249(14)
C10 0.0419(14) 0.0346(14) 0.0366(14) -0.0015(11) 0.0114(11) -0.0201(12)
C11 0.0239(11) 0.0269(12) 0.0258(11) -0.0039(9) 0.0138(9) -0.0075(9)
C12 0.0181(10) 0.0260(12) 0.0253(11) -0.0087(9) 0.0130(9) -0.0045(9)
C13 0.0141(9) 0.0287(12) 0.0245(11) -0.0083(9) 0.0064(8) -0.0030(9)
C14 0.0156(10) 0.0307(12) 0.0268(11) -0.0058(9) 0.0101(9) 0.0013(9)
C15 0.0183(9) 0.0162(10) 0.0217(10) 0.0011(8) 0.0101(8) 0.0004(8)
C16 0.0153(10) 0.0325(12) 0.0413(13) -0.0177(11) 0.0121(9) -0.0074(9)
C17 0.0187(10) 0.0328(13) 0.0463(14) -0.0163(11) 0.0180(10) -0.0047(10)

loop_
_atom_type_symbol
_atom_type_description
_atom_type_scat_dispersion_real
_atom_type_scat_dispersion_imag
_atom_type_scat_source
C C 0.0033 0.0016 'International Tables Vol C Tables 4.2.6.8 and 6.1.1.4'
H H 0.0000 0.0000 'International Tables Vol C Tables 4.2.6.8 and 6.1.1.4'
N N 0.0061 0.0033 'International Tables Vol C Tables 4.2.6.8 and 6.1.1.4'
O O 0.0106 0.0060 'International Tables Vol C Tables 4.2.6.8 and 6.1.1.4'
Zn Zn 0.2839 1.4301 'International Tables Vol C Tables 4.2.6.8 and 6.1.1.4'

loop_
_geom_angle_atom_site_label_1
_geom_angle_atom_site_label_2
_geom_angle_atom_site_label_3
_geom_angle
_geom_angle_site_symmetry_1
_geom_angle_site_symmetry_3
O1 Zn1 O1 178.07(8) . 2_556
O1 Zn1 N1 74.96(5) 2_556 2_556
O1 Zn1 N1 103.46(5) 2_556 .
O1 Zn1 N1 103.46(5) . 2_556
O1 Zn1 N1 74.96(5) . .
O1 Zn1 N2 88.42(5) . 2_556
O1 Zn1 N2 88.42(5) 2_556 .
O1 Zn1 N2 92.93(5) . .
O1 Zn1 N2 92.93(6) 2_556 2_556
N1 Zn1 N1 75.02(8) . 2_556
N2 Zn1 N1 99.67(6) . .
N2 Zn1 N1 160.52(6) 2_556 .
N2 Zn1 N1 160.52(6) . 2_556
N2 Zn1 N1 99.67(6) 2_556 2_556
N2 Zn1 N2 91.12(9) 2_556 .
C12 O1 Zn1 122.65(12) . .
C7 N1 Zn1 132.20(13) . .
C11 N1 Zn1 104.63(12) . .
C11 N1 C7 118.16(18) . .
C13 N2 Zn1 123.36(12) . .
C13 N2 C17 116.02(17) . .
C17 N2 Zn1 120.58(13) . .
C2 C1 C7 121.1(2) . .
C6 C1 C2 118.5(2) . .
C6 C1 C7 120.25(19) . .
C1 C2 H2 119.7 . .
C3 C2 C1 120.7(2) . .
C3 C2 H2 119.7 . .
C2 C3 H3 120.0 . .
C4 C3 C2 120.0(2) . .
C4 C3 H3 120.0 . .
C3 C4 H4 119.8 . .
C3 C4 C5 120.4(2) . .
C5 C4 H4 119.8 . .
C4 C5 H5 120.1 . .
C6 C5 C4 119.7(2) . .
C6 C5 H5 120.1 . .
C1 C6 H6 119.7 . .
C5 C6 C1 120.7(2) . .
C5 C6 H6 119.7 . .
N1 C7 C1 118.26(18) . .
N1 C7 C8 120.5(2) . .
C8 C7 C1 121.1(2) . .
C7 C8 H8 119.7 . .
C9 C8 C7 120.5(2) . .
C9 C8 H8 119.7 . .
C8 C9 H9 120.6 . .
C10 C9 C8 118.8(2) . .
C10 C9 H9 120.6 . .
C9 C10 H10 120.7 . .
C9 C10 C11 118.6(2) . .
C11 C10 H10 120.7 . .
N1 C11 C10 123.3(2) . .
N1 C11 C12 116.24(17) . .
C10 C11 C12 120.44(18) . .
O1 C12 C11 116.10(16) . .
O2 C12 O1 125.4(2) . .
O2 C12 C11 118.46(18) . .
N2 C13 H13 118.1 . .
N2 C13 C14 123.83(17) . .
C14 C13 H13 118.1 . .
C13 C14 H14 120.0 . .
C13 C14 C15 119.95(17) . .
C15 C14 H14 120.0 . .
C14 C15 C15 122.1(2) . 7
C14 C15 C16 116.44(18) . .
C16 C15 C15 121.5(2) . 7
C15 C16 H16 120.1 . .
C17 C16 C15 119.74(18) . .
C17 C16 H16 120.1 . .
N2 C17 C16 124.00(18) . .
N2 C17 H17 118.0 . .
C16 C17 H17 118.0 . .

loop_
_geom_bond_atom_site_label_1
_geom_bond_atom_site_label_2
_geom_bond_distance
_geom_bond_site_symmetry_2
Zn1 O1 1.9861(13) .
Zn1 O1 1.9861(12) 2_556
Zn1 N1 2.3991(16) .
Zn1 N1 2.3991(16) 2_556
Zn1 N2 2.1793(16) .
Zn1 N2 2.1793(16) 2_556
O1 C12 1.275(2) .
O2 C12 1.228(2) .
N1 C7 1.352(3) .
N1 C11 1.342(2) .
N2 C13 1.334(2) .
N2 C17 1.339(3) .
C1 C2 1.395(3) .
C1 C6 1.382(3) .
C1 C7 1.481(3) .
C2 H2 0.9300 .
C2 C3 1.375(3) .
C3 H3 0.9300 .
C3 C4 1.364(4) .
C4 H4 0.9300 .
C4 C5 1.383(3) .
C5 H5 0.9300 .
C5 C6 1.377(3) .
C6 H6 0.9300 .
C7 C8 1.388(3) .
C8 H8 0.9300 .
C8 C9 1.375(3) .
C9 H9 0.9300 .
C9 C10 1.369(4) .
C10 H10 0.9300 .
C10 C11 1.380(3) .
C11 C12 1.512(3) .
C13 H13 0.9300 .
C13 C14 1.377(3) .
C14 H14 0.9300 .
C14 C15 1.386(3) .
C15 C15 1.492(4) 7
C15 C16 1.389(3) .
C16 H16 0.9300 .
C16 C17 1.374(3) .
C17 H17 0.9300 .

loop_
_geom_torsion_atom_site_label_1
_geom_torsion_atom_site_label_2
_geom_torsion_atom_site_label_3
_geom_torsion_atom_site_label_4
_geom_torsion
_geom_torsion_site_symmetry_1
_geom_torsion_site_symmetry_2
_geom_torsion_site_symmetry_3
_geom_torsion_site_symmetry_4
Zn1 O1 C12 O2 176.72(15) . . . .
Zn1 O1 C12 C11 -4.3(2) . . . .
Zn1 N1 C7 C1 -36.7(3) . . . .
Zn1 N1 C7 C8 146.51(19) . . . .
Zn1 N1 C11 C10 -155.78(18) . . . .
Zn1 N1 C11 C12 23.55(19) . . . .
Zn1 N2 C13 C14 178.06(16) . . . .
Zn1 N2 C17 C16 -178.48(19) . . . .
N1 C7 C8 C9 2.9(4) . . . .
N1 C11 C12 O1 -16.5(3) . . . .
N1 C11 C12 O2 162.55(17) . . . .
N2 C13 C14 C15 0.9(3) . . . .
C1 C2 C3 C4 1.0(4) . . . .
C1 C7 C8 C9 -173.8(2) . . . .
C2 C1 C6 C5 0.2(3) . . . .
C2 C1 C7 N1 152.7(2) . . . .
C2 C1 C7 C8 -30.6(3) . . . .
C2 C3 C4 C5 -0.2(4) . . . .
C3 C4 C5 C6 -0.6(4) . . . .
C4 C5 C6 C1 0.6(4) . . . .
C6 C1 C2 C3 -1.0(3) . . . .
C6 C1 C7 N1 -31.4(3) . . . .
C6 C1 C7 C8 145.4(2) . . . .
C7 N1 C11 C10 2.2(3) . . . .
C7 N1 C11 C12 -178.47(17) . . . .
C7 C1 C2 C3 175.0(2) . . . .
C7 C1 C6 C5 -175.8(2) . . . .
C7 C8 C9 C10 0.5(4) . . . .
C8 C9 C10 C11 -2.5(4) . . . .
C9 C10 C11 N1 1.2(4) . . . .
C9 C10 C11 C12 -178.1(2) . . . .
C10 C11 C12 O1 162.84(19) . . . .
C10 C11 C12 O2 -18.1(3) . . . .
C11 N1 C7 C1 172.59(18) . . . .
C11 N1 C7 C8 -4.2(3) . . . .
C13 N2 C17 C16 -0.6(3) . . . .
C13 C14 C15 C15 177.9(2) . . . 7
C13 C14 C15 C16 -1.7(3) . . . .
C14 C15 C16 C17 1.4(3) . . . .
C15 C15 C16 C17 -178.3(2) 7 . . .
C15 C16 C17 N2 -0.2(4) . . . .
C17 N2 C13 C14 0.3(3) . . . .
